data_4313018
loop_
_publ_author_name
'Chuanjiang Hu'
'Thoi D. Nguyen'
'Paul S. Wagenknecht'
'Lawrence C. Nathan'

_publ_contact_author_address
;
         Department of Chemistry
         San Jose State University
         San Jose, CA 95192
;
_publ_contact_author_email pwagen@jupiter.sjsu.edu
_publ_contact_author_fax 408-924-4945
_publ_contact_author_name 'Paul S. Wagenknecht'
_publ_contact_author_phone 408-924-5008
_publ_section_title
;
 Solution-State and Solid-State Structural Characterization of Complexes
 of a New Macrocyclic Ligand Containing the 1,5-Diazacyclooctane Subunit
;
_journal_name_full 'Inorganic Chemistry'
_journal_page_first 742
_journal_page_last 749
_journal_paper_doi 10.1021/ic020495o
_journal_volume 42
_journal_year 2003
_chemical_formula_moiety 'C13 H28 N4 Ni, 2(C F3 O3 S)'
_chemical_formula_sum 'C15 H28 F6 N4 Ni O6 S2'
_chemical_formula_weight 597.24
_chemical_name_systematic
;
  ?
;
_space_group_IT_number 14
_symmetry_cell_setting monoclinic
_symmetry_space_group_name_Hall '-P 2ybc'
_symmetry_space_group_name_H-M 'P 1 21/c 1'
_atom_sites_solution_hydrogens geom
_atom_sites_solution_primary Patterson
_atom_sites_solution_secondary difmap
_audit_creation_method SHELXL
_cell_angle_alpha 90.00
_cell_angle_beta 97.48(2)
_cell_angle_gamma 90.00
_cell_formula_units_Z 4
_cell_length_a 11.060(2)
_cell_length_b 13.818(2)
_cell_length_c 15.638(4)
_cell_measurement_reflns_used 39
_cell_measurement_temperature 298
_cell_measurement_theta_max 25.052
_cell_measurement_theta_min 9.655
_cell_volume 2369.6(8)
_computing_cell_refinement 'Siemens XSCANS'
_computing_data_collection 'Siemens XSCANS'
_computing_data_reduction 'Siemens XSCANS'
_computing_molecular_graphics 'Siemens SHELXTL'
_computing_publication_material 'Siemens SHELXTL'
_computing_structure_refinement 'Siemens SHELXTL'
_computing_structure_solution 'Siemens SHELXTL'
_diffrn_ambient_temperature 298
_diffrn_measurement_device_type 'Siemens P4'
_diffrn_measurement_method '\w scans'
_diffrn_radiation_monochromator graphite
_diffrn_radiation_source 'fine-focus sealed tube'
_diffrn_radiation_type MoK\a
_diffrn_radiation_wavelength 0.71073
_diffrn_reflns_av_R_equivalents 0.0240
_diffrn_reflns_av_sigmaI/netI 0.0408
_diffrn_reflns_limit_h_max 1
_diffrn_reflns_limit_h_min -13
_diffrn_reflns_limit_k_max 16
_diffrn_reflns_limit_k_min -1
_diffrn_reflns_limit_l_max 18
_diffrn_reflns_limit_l_min -18
_diffrn_reflns_number 5303
_diffrn_reflns_theta_max 24.99
_diffrn_reflns_theta_min 1.97
_diffrn_standards_decay_% 0.0%
_diffrn_standards_interval_count 97
_diffrn_standards_number 3
_exptl_absorpt_coefficient_mu 1.081
_exptl_absorpt_correction_T_max 0.773
_exptl_absorpt_correction_T_min 0.627
_exptl_absorpt_correction_type psi-scan
_exptl_absorpt_process_details 'Siemens SHELXTL'
_exptl_crystal_colour orange
_exptl_crystal_density_diffrn 1.674
_exptl_crystal_description parallelepiped
_exptl_crystal_F_000 1232
_exptl_crystal_size_max 0.46
_exptl_crystal_size_mid 0.32
_exptl_crystal_size_min 0.24
_refine_diff_density_max 0.777
_refine_diff_density_min -0.949
_refine_diff_density_rms 0.081
_refine_ls_extinction_coef none
_refine_ls_extinction_method none
_refine_ls_goodness_of_fit_ref 1.100
_refine_ls_hydrogen_treatment none
_refine_ls_matrix_type full
_refine_ls_number_parameters 327
_refine_ls_number_reflns 4161
_refine_ls_number_restraints 314
_refine_ls_R_factor_gt 0.0669
_refine_ls_shift/su_max 0.013
_refine_ls_shift/su_mean 0.002
_refine_ls_structure_factor_coef Fsqd
_refine_ls_weighting_details ' w=1/[\s^2^(Fo^2^)+(0.1075P)^2^+3.8661P] where P=(Fo^2^+2Fc^2^)/3'
_refine_ls_weighting_scheme calc
_refine_ls_wR_factor_ref 0.1817
_reflns_number_gt 3125
_reflns_number_total 4165
_reflns_threshold_expression >2sigma(I)
_cod_data_source_file ic020495o_1.cif
_cod_data_source_block nic3cy
_cod_depositor_comments
;
The following automatic conversions were performed:

'_symmetry_cell_setting' value 'Monoclinic' changed to 'monoclinic'
according to the built-in table from CIF Core dictionary named
'cif_core.dic' version 2.4.1 from 2010-06-29.

Automatic conversion script
Id: cif_fix_values 1646 2011-03-28 12:23:43Z adriana 
;
_cod_original_cell_volume 2369.5(8)
_cod_database_code 4313018

loop_
_symmetry_equiv_pos_as_xyz
'x, y, z'
'-x, y+1/2, -z+1/2'
'-x, -y, -z'
'x, -y-1/2, z-1/2'

loop_
_atom_site_label
_atom_site_type_symbol
_atom_site_fract_x
_atom_site_fract_y
_atom_site_fract_z
_atom_site_U_iso_or_equiv
_atom_site_adp_type
_atom_site_occupancy
_atom_site_calc_flag
_atom_site_refinement_flags
_atom_site_disorder_group
Ni Ni 0.27526(6) 0.81227(5) 0.79143(4) 0.0482(3) Uani 1 d . .
N1 N 0.1015(5) 0.8237(5) 0.7626(4) 0.086(2) Uani 1 d . .
H1 H 0.0825(5) 0.7892(5) 0.7131(4) 0.103 Uiso 1 calc R .
N2 N 0.2877(6) 0.9311(4) 0.7264(3) 0.073(2) Uani 1 d . .
N3 N 0.4493(6) 0.8114(5) 0.8200(4) 0.083(2) Uani 1 d . .
N4 N 0.2701(8) 0.6978(4) 0.8594(4) 0.091(2) Uani 1 d . .
H4 H 0.2729(8) 0.6478(4) 0.8218(4) 0.109 Uiso 1 calc R .
C1 C 0.0450(16) 0.6871(12) 0.8473(10) 0.172(8) Uani 1 d . .
H1A H 0.0479(16) 0.6481(12) 0.7961(10) 0.207 Uiso 1 calc R .
H1B H -0.0208(16) 0.6628(12) 0.8767(10) 0.207 Uiso 1 calc R .
C2 C 0.0190(9) 0.7889(12) 0.8213(7) 0.137(5) Uani 1 d . .
H2A H -0.0644(9) 0.7938(12) 0.7934(7) 0.164 Uiso 1 calc R .
H2B H 0.0269(9) 0.8295(12) 0.8723(7) 0.164 Uiso 1 calc R .
C3 C 0.0754(9) 0.9260(8) 0.7388(7) 0.115(4) Uani 1 d . .
H3A H -0.0070(9) 0.9326(8) 0.7094(7) 0.138 Uiso 1 calc R .
H3B H 0.0839(9) 0.9665(8) 0.7899(7) 0.138 Uiso 1 calc R .
C4 C 0.1642(10) 0.9540(7) 0.6817(6) 0.110(3) Uani 1 d . .
H4A H 0.1577(10) 1.0227(7) 0.6691(6) 0.132 Uiso 1 calc R .
H4B H 0.1492(10) 0.9187(7) 0.6278(6) 0.132 Uiso 1 calc R .
C5 C 0.3702(12) 0.9243(7) 0.6576(5) 0.107(3) Uani 1 d . .
H5A H 0.3420(12) 0.8723(7) 0.6183(5) 0.129 Uiso 1 calc R .
H5B H 0.3651(12) 0.9841(7) 0.6249(5) 0.129 Uiso 1 calc R .
C6 C 0.4973(12) 0.9066(11) 0.6922(8) 0.139(5) Uani 1 d . .
H6A H 0.5268(12) 0.9610(11) 0.7281(8) 0.167 Uiso 1 calc R .
H6B H 0.5453(12) 0.9034(11) 0.6446(8) 0.167 Uiso 1 calc R .
C7 C 0.5177(8) 0.8170(10) 0.7435(7) 0.116(4) Uani 1 d . .
H7A H 0.6042(8) 0.8112(10) 0.7635(7) 0.140 Uiso 1 calc R .
H7B H 0.4946(8) 0.7622(10) 0.7063(7) 0.140 Uiso 1 calc R .
C8 C 0.4826(11) 0.7193(9) 0.8653(8) 0.137(5) Uani 1 d . .
H8A H 0.4915(11) 0.6686(9) 0.8237(8) 0.164 Uiso 1 calc R .
H8B H 0.5597(11) 0.7265(9) 0.9021(8) 0.164 Uiso 1 calc R .
C9 C 0.3870(15) 0.6931(7) 0.9172(6) 0.133(5) Uani 1 d . .
H9A H 0.3863(15) 0.7380(7) 0.9649(6) 0.160 Uiso 1 calc R .
H9B H 0.4006(15) 0.6284(7) 0.9404(6) 0.160 Uiso 1 calc R .
C10 C 0.1642(17) 0.6764(7) 0.9060(8) 0.156(7) Uani 1 d . .
H10A H 0.1650(17) 0.7202(7) 0.9545(8) 0.187 Uiso 1 calc R .
H10B H 0.1712(17) 0.6108(7) 0.9284(8) 0.187 Uiso 1 calc R .
C11 C 0.3328(10) 1.0098(6) 0.7912(5) 0.097(3) Uani 1 d . .
H11A H 0.3950(10) 1.0477(6) 0.7682(5) 0.116 Uiso 1 calc R .
H11B H 0.2656(10) 1.0527(6) 0.7985(5) 0.116 Uiso 1 calc R .
C12 C 0.3841(7) 0.9706(6) 0.8768(5) 0.080(2) Uani 1 d . .
H12A H 0.3172(7) 0.9432(6) 0.9033(5) 0.096 Uiso 1 calc R .
H12B H 0.4158(7) 1.0246(6) 0.9124(5) 0.096 Uiso 1 calc R .
C13 C 0.4815(7) 0.8963(7) 0.8802(6) 0.097(3) Uani 1 d . .
H13A H 0.4987(7) 0.8723(7) 0.9388(6) 0.116 Uiso 1 calc R .
H13B H 0.5553(7) 0.9265(7) 0.8655(6) 0.116 Uiso 1 calc R .
S1 S 0.2776(2) 0.62580(11) 0.62529(9) 0.0592(4) Uani 1 d D .
C14 C 0.1563(7) 0.5464(6) 0.5823(5) 0.083(2) Uani 1 d D .
O1 O 0.3191(6) 0.5853(4) 0.7078(3) 0.099(2) Uani 1 d D .
O2 O 0.3631(5) 0.6186(4) 0.5657(3) 0.094(2) Uani 1 d D .
O3 O 0.2194(6) 0.7171(4) 0.6284(4) 0.088(2) Uani 1 d D .
F1 F 0.1142(5) 0.5697(5) 0.5031(3) 0.136(2) Uani 1 d D .
F2 F 0.0646(5) 0.5517(5) 0.6273(5) 0.148(3) Uani 1 d D .
F3 F 0.1894(7) 0.4572(4) 0.5827(5) 0.159(3) Uani 1 d D .
S2 S -0.1964(4) 0.8577(4) 0.5289(3) 0.1052(11) Uiso 0.297(7) d PD 1
C15 C -0.2311(9) 0.7548(8) 0.5802(7) 0.089(3) Uiso 0.297(7) d PD 1
O4 O -0.0832(13) 0.8973(17) 0.5612(14) 0.111(2) Uiso 0.297(7) d PD 1
O5 O -0.2055(21) 0.8212(16) 0.4409(8) 0.111(2) Uiso 0.297(7) d PD 1
O6 O -0.3058(15) 0.9145(15) 0.5355(16) 0.111(2) Uiso 0.297(7) d PD 1
F4 F -0.3384(13) 0.7173(15) 0.5607(15) 0.114(2) Uiso 0.297(7) d PD 1
F5 F -0.2297(18) 0.7728(15) 0.6651(7) 0.114(2) Uiso 0.297(7) d PD 1
F6 F -0.1470(17) 0.6860(12) 0.5809(14) 0.114(2) Uiso 0.297(7) d PD 1
S2' S -0.1964(4) 0.8577(4) 0.5289(3) 0.1052(11) Uiso 0.340(7) d PD 2
C15' C -0.2311(9) 0.7548(8) 0.5802(7) 0.089(3) Uiso 0.340(7) d PD 2
O4' O -0.2322(18) 0.8565(15) 0.4415(7) 0.111(2) Uiso 0.340(7) d PD 2
O5' O -0.2326(18) 0.9311(11) 0.5849(12) 0.111(2) Uiso 0.340(7) d PD 2
O6' O -0.0618(9) 0.8445(16) 0.5509(12) 0.111(2) Uiso 0.340(7) d PD 2
F4' F -0.1978(18) 0.7349(13) 0.6606(8) 0.114(2) Uiso 0.340(7) d PD 2
F5' F -0.2139(18) 0.6742(10) 0.5358(11) 0.114(2) Uiso 0.340(7) d PD 2
F6' F -0.3549(10) 0.7484(13) 0.5762(12) 0.114(2) Uiso 0.340(7) d PD 2
S3 S -0.2094(7) 0.8849(7) 0.5509(5) 0.1052(11) Uiso 0.189(7) d PD 3
C16 C -0.1908(13) 0.7580(10) 0.5575(9) 0.089(3) Uiso 0.189(7) d PD 3
O7 O -0.3358(14) 0.8980(24) 0.5169(21) 0.111(2) Uiso 0.189(7) d PD 3
O8 O -0.1937(29) 0.9226(24) 0.6373(11) 0.111(2) Uiso 0.189(7) d PD 3
O9 O -0.1229(24) 0.9230(22) 0.5003(18) 0.111(2) Uiso 0.189(7) d PD 3
F7 F -0.0841(18) 0.7325(21) 0.5944(19) 0.114(2) Uiso 0.189(7) d PD 3
F8 F -0.2038(28) 0.7275(20) 0.4771(11) 0.114(2) Uiso 0.189(7) d PD 3
F9 F -0.2774(23) 0.7144(20) 0.5923(19) 0.114(2) Uiso 0.189(7) d PD 3
S3' S -0.2094(7) 0.8849(7) 0.5509(5) 0.1052(11) Uiso 0.173(7) d PD 4
C16' C -0.1908(13) 0.7580(10) 0.5575(9) 0.089(3) Uiso 0.173(7) d PD 4
O7' O -0.0929(18) 0.9169(22) 0.5321(22) 0.111(2) Uiso 0.173(7) d PD 4
O8' O -0.3075(23) 0.9045(22) 0.4862(18) 0.111(2) Uiso 0.173(7) d PD 4
O9' O -0.2262(32) 0.9121(22) 0.6367(12) 0.111(2) Uiso 0.173(7) d PD 4
F7' F -0.2871(22) 0.7007(18) 0.5450(22) 0.114(2) Uiso 0.173(7) d PD 4
F8' F -0.1340(31) 0.7339(19) 0.6355(14) 0.114(2) Uiso 0.173(7) d PD 4
F9' F -0.1174(26) 0.7135(18) 0.5105(19) 0.114(2) Uiso 0.173(7) d PD 4

loop_
_atom_site_aniso_label
_atom_site_aniso_U_11
_atom_site_aniso_U_22
_atom_site_aniso_U_33
_atom_site_aniso_U_23
_atom_site_aniso_U_13
_atom_site_aniso_U_12
Ni 0.0504(4) 0.0498(4) 0.0445(4) -0.0057(3) 0.0071(3) -0.0014(3)
N1 0.059(3) 0.120(6) 0.080(4) -0.045(4) 0.011(3) -0.010(4)
N2 0.106(5) 0.057(3) 0.057(3) -0.005(2) 0.011(3) -0.008(3)
N3 0.065(3) 0.104(5) 0.075(4) -0.034(4) -0.008(3) 0.012(3)
N4 0.169(7) 0.051(3) 0.055(3) -0.004(3) 0.022(4) -0.003(4)
C1 0.218(16) 0.187(14) 0.137(10) -0.098(10) 0.121(11) -0.146(13)
C2 0.072(5) 0.222(14) 0.125(8) -0.095(9) 0.046(5) -0.055(7)
C3 0.087(6) 0.137(9) 0.112(7) -0.049(7) -0.023(5) 0.060(6)
C4 0.154(9) 0.091(6) 0.074(5) -0.008(5) -0.026(6) 0.053(6)
C5 0.170(10) 0.098(6) 0.064(5) -0.007(4) 0.054(6) -0.038(7)
C6 0.141(10) 0.173(12) 0.122(9) -0.067(9) 0.084(8) -0.077(10)
C7 0.058(5) 0.183(12) 0.111(7) -0.070(8) 0.024(5) -0.003(6)
C8 0.141(10) 0.143(9) 0.106(8) -0.047(7) -0.059(7) 0.084(8)
C9 0.255(16) 0.076(6) 0.056(5) -0.001(4) -0.029(7) 0.053(8)
C10 0.303(20) 0.083(6) 0.104(8) -0.018(6) 0.114(11) -0.077(10)
C11 0.160(8) 0.061(4) 0.074(5) -0.014(4) 0.030(5) -0.026(5)
C12 0.094(5) 0.076(5) 0.073(4) -0.028(4) 0.016(4) -0.020(4)
C13 0.065(4) 0.133(7) 0.091(5) -0.052(5) 0.001(4) -0.018(5)
S1 0.0716(10) 0.0557(9) 0.0494(8) -0.0087(7) 0.0045(7) 0.0021(7)
C14 0.084(5) 0.086(6) 0.078(5) 0.001(4) 0.009(4) -0.015(4)
O1 0.139(5) 0.097(4) 0.055(3) -0.005(3) -0.016(3) 0.030(4)
O2 0.080(3) 0.119(5) 0.088(4) -0.012(3) 0.031(3) -0.002(3)
O3 0.119(4) 0.059(3) 0.087(3) -0.005(3) 0.017(3) 0.015(3)
F1 0.120(4) 0.185(6) 0.092(4) -0.001(4) -0.030(3) -0.048(4)
F2 0.104(4) 0.173(6) 0.176(6) 0.014(5) 0.053(4) -0.047(4)
F3 0.194(7) 0.063(3) 0.211(7) -0.030(4) -0.010(6) -0.024(4)

loop_
_atom_type_symbol
_atom_type_description
_atom_type_scat_dispersion_real
_atom_type_scat_dispersion_imag
_atom_type_scat_source
C C 0.0033 0.0016 'International Tables Vol C Tables 4.2.6.8 and 6.1.1.4'
H H 0.0000 0.0000 'International Tables Vol C Tables 4.2.6.8 and 6.1.1.4'
N N 0.0061 0.0033 'International Tables Vol C Tables 4.2.6.8 and 6.1.1.4'
O O 0.0106 0.0060 'International Tables Vol C Tables 4.2.6.8 and 6.1.1.4'
F F 0.0171 0.0103 'International Tables Vol C Tables 4.2.6.8 and 6.1.1.4'
S S 0.1246 0.1234 'International Tables Vol C Tables 4.2.6.8 and 6.1.1.4'
Ni Ni 0.3393 1.1124 'International Tables Vol C Tables 4.2.6.8 and 6.1.1.4'

loop_
_geom_angle_atom_site_label_1
_geom_angle_atom_site_label_2
_geom_angle_atom_site_label_3
_geom_angle
_geom_angle_site_symmetry_1
_geom_angle_site_symmetry_3
_geom_angle_publ_flag
N4 Ni N3 88.1(3) . . ?
N4 Ni N1 95.6(4) . . ?
N3 Ni N1 175.7(3) . . ?
N4 Ni N2 177.0(3) . . ?
N3 Ni N2 89.4(3) . . ?
N1 Ni N2 86.9(3) . . ?
C2 N1 C3 110.8(9) . . ?
C2 N1 Ni 121.0(7) . . ?
C3 N1 Ni 107.0(5) . . ?
C2 N1 H1 105.6 . . ?
C3 N1 H1 105.6 . . ?
Ni N1 H1 105.6 . . ?
C4 N2 C5 106.4(7) . . ?
C4 N2 C11 111.2(7) . . ?
C5 N2 C11 110.1(7) . . ?
C4 N2 Ni 107.6(6) . . ?
C5 N2 Ni 114.4(5) . . ?
C11 N2 Ni 107.1(4) . . ?
C8 N3 C7 107.8(9) . . ?
C8 N3 C13 110.2(7) . . ?
C7 N3 C13 110.7(7) . . ?
C8 N3 Ni 107.3(7) . . ?
C7 N3 Ni 114.2(5) . . ?
C13 N3 Ni 106.7(4) . . ?
C9 N4 C10 111.9(10) . . ?
C9 N4 Ni 106.8(6) . . ?
C10 N4 Ni 121.3(7) . . ?
C9 N4 H4 105.2 . . ?
C10 N4 H4 105.2 . . ?
Ni N4 H4 105.2 . . ?
C2 C1 C10 112.5(9) . . ?
C2 C1 H1A 109.1 . . ?
C10 C1 H1A 109.1 . . ?
C2 C1 H1B 109.1 . . ?
C10 C1 H1B 109.1 . . ?
H1A C1 H1B 107.8 . . ?
N1 C2 C1 111.7(9) . . ?
N1 C2 H2A 109.3 . . ?
C1 C2 H2A 109.3 . . ?
N1 C2 H2B 109.3 . . ?
C1 C2 H2B 109.3 . . ?
H2A C2 H2B 107.9 . . ?
C4 C3 N1 106.4(7) . . ?
C4 C3 H3A 110.5 . . ?
N1 C3 H3A 110.5 . . ?
C4 C3 H3B 110.4 . . ?
N1 C3 H3B 110.5 . . ?
H3A C3 H3B 108.6 . . ?
C3 C4 N2 107.8(7) . . ?
C3 C4 H4A 110.1 . . ?
N2 C4 H4A 110.2 . . ?
C3 C4 H4B 110.1 . . ?
N2 C4 H4B 110.2 . . ?
H4A C4 H4B 108.5 . . ?
C6 C5 N2 112.9(8) . . ?
C6 C5 H5A 109.0 . . ?
N2 C5 H5A 109.0 . . ?
C6 C5 H5B 109.0 . . ?
N2 C5 H5B 109.0 . . ?
H5A C5 H5B 107.8 . . ?
C5 C6 C7 114.4(8) . . ?
C5 C6 H6A 108.7 . . ?
C7 C6 H6A 108.6 . . ?
C5 C6 H6B 108.6 . . ?
C7 C6 H6B 108.6 . . ?
H6A C6 H6B 107.6 . . ?
C6 C7 N3 114.8(8) . . ?
C6 C7 H7A 108.6 . . ?
N3 C7 H7A 108.6 . . ?
C6 C7 H7B 108.6 . . ?
N3 C7 H7B 108.6 . . ?
H7A C7 H7B 107.5 . . ?
C9 C8 N3 109.0(8) . . ?
C9 C8 H8A 109.9 . . ?
N3 C8 H8A 109.9 . . ?
C9 C8 H8B 109.9 . . ?
N3 C8 H8B 109.9 . . ?
H8A C8 H8B 108.3 . . ?
C8 C9 N4 106.7(7) . . ?
C8 C9 H9A 110.4 . . ?
N4 C9 H9A 110.4 . . ?
C8 C9 H9B 110.4 . . ?
N4 C9 H9B 110.4 . . ?
H9A C9 H9B 108.6 . . ?
N4 C10 C1 111.2(9) . . ?
N4 C10 H10A 109.4 . . ?
C1 C10 H10A 109.4 . . ?
N4 C10 H10B 109.4 . . ?
C1 C10 H10B 109.4 . . ?
H10A C10 H10B 108.0 . . ?
C12 C11 N2 113.1(6) . . ?
C12 C11 H11A 109.0 . . ?
N2 C11 H11A 109.0 . . ?
C12 C11 H11B 109.0 . . ?
N2 C11 H11B 109.0 . . ?
H11A C11 H11B 107.8 . . ?
C11 C12 C13 118.3(7) . . ?
C11 C12 H12A 107.7 . . ?
C13 C12 H12A 107.7 . . ?
C11 C12 H12B 107.7 . . ?
C13 C12 H12B 107.7 . . ?
H12A C12 H12B 107.1 . . ?
C12 C13 N3 113.7(6) . . ?
C12 C13 H13A 108.8 . . ?
N3 C13 H13A 108.8 . . ?
C12 C13 H13B 108.8 . . ?
N3 C13 H13B 108.8 . . ?
H13A C13 H13B 107.7 . . ?
O2 S1 O3 115.4(4) . . ?
O2 S1 O1 113.8(4) . . ?
O3 S1 O1 114.3(3) . . ?
O2 S1 C14 104.0(4) . . ?
O3 S1 C14 103.7(4) . . ?
O1 S1 C14 103.7(4) . . ?
F3 C14 F1 107.9(8) . . ?
F3 C14 F2 106.9(7) . . ?
F1 C14 F2 106.9(7) . . ?
F3 C14 S1 112.7(6) . . ?
F1 C14 S1 111.2(6) . . ?
F2 C14 S1 111.0(6) . . ?
O4 S2 O5 115.1(12) . . ?
O4 S2 O6 118.4(12) . . ?
O5 S2 O6 107.3(11) . . ?
O4 S2 C15 113.8(11) . . ?
O5 S2 C15 99.4(10) . . ?
O6 S2 C15 100.2(10) . . ?
F4 C15 F6 109.6(13) . . ?
F4 C15 F5 101.5(13) . . ?
F6 C15 F5 101.9(12) . . ?
F4 C15 S2 118.6(12) . . ?
F6 C15 S2 113.7(11) . . ?
F5 C15 S2 109.6(11) . . ?
O4' S2' O5' 123.4(11) . . ?
O4' S2' O6' 112.2(10) . . ?
O5' S2' O6' 107.2(10) . . ?
O4' S2' C15' 114.0(10) . . ?
O5' S2' C15' 101.9(8) . . ?
O6' S2' C15' 93.9(9) . . ?
F4' C15' F6' 100.8(12) . . ?
F4' C15' F5' 106.6(12) . . ?
F6' C15' F5' 97.5(11) . . ?
F4' C15' S2' 125.7(11) . . ?
F6' C15' S2' 108.6(10) . . ?
F5' C15' S2' 113.3(10) . . ?
O9 S3 O8 112.4(14) . . ?
O9 S3 O7 116.1(15) . . ?
O8 S3 O7 107.1(14) . . ?
O9 S3 C16 108.6(14) . . ?
O8 S3 C16 107.8(15) . . ?
O7 S3 C16 104.3(14) . . ?
F7 C16 F9 111.3(17) . . ?
F7 C16 F8 108.5(16) . . ?
F9 C16 F8 104.7(15) . . ?
F7 C16 S3 112.9(16) . . ?
F9 C16 S3 113.3(16) . . ?
F8 C16 S3 105.3(15) . . ?
O8' S3' O9' 116.3(15) . . ?
O8' S3' O7' 115.0(15) . . ?
O9' S3' O7' 110.1(14) . . ?
O8' S3' C16' 107.8(13) . . ?
O9' S3' C16' 103.5(13) . . ?
O7' S3' C16' 102.6(13) . . ?
F9' C16' F7' 100.4(15) . . ?
F9' C16' F8' 98.2(15) . . ?
F7' C16' F8' 105.0(15) . . ?
F9' C16' S3' 120.4(14) . . ?
F7' C16' S3' 120.0(15) . . ?
F8' C16' S3' 109.8(13) . . ?

loop_
_geom_bond_atom_site_label_1
_geom_bond_atom_site_label_2
_geom_bond_distance
_geom_bond_site_symmetry_2
_geom_bond_publ_flag
Ni N4 1.911(6) . ?
Ni N3 1.918(6) . ?
Ni N1 1.923(6) . ?
Ni N2 1.945(6) . ?
N1 C2 1.457(12) . ?
N1 C3 1.481(13) . ?
N1 H1 0.91 . ?
N2 C4 1.486(11) . ?
N2 C5 1.502(10) . ?
N2 C11 1.525(9) . ?
N3 C8 1.480(13) . ?
N3 C7 1.498(12) . ?
N3 C13 1.517(9) . ?
N4 C9 1.480(15) . ?
N4 C10 1.488(14) . ?
N4 H4 0.91 . ?
C1 C2 1.48(2) . ?
C1 C10 1.51(2) . ?
C1 H1A 0.97 . ?
C1 H1B 0.97 . ?
C2 H2A 0.97 . ?
C2 H2B 0.97 . ?
C3 C4 1.463(15) . ?
C3 H3A 0.97 . ?
C3 H3B 0.97 . ?
C4 H4A 0.97 . ?
C4 H4B 0.97 . ?
C5 C6 1.46(2) . ?
C5 H5A 0.97 . ?
C5 H5B 0.97 . ?
C6 C7 1.48(2) . ?
C6 H6A 0.97 . ?
C6 H6B 0.97 . ?
C7 H7A 0.97 . ?
C7 H7B 0.97 . ?
C8 C9 1.46(2) . ?
C8 H8A 0.97 . ?
C8 H8B 0.97 . ?
C9 H9A 0.97 . ?
C9 H9B 0.97 . ?
C10 H10A 0.97 . ?
C10 H10B 0.97 . ?
C11 C12 1.486(11) . ?
C11 H11A 0.97 . ?
C11 H11B 0.97 . ?
C12 C13 1.484(11) . ?
C12 H12A 0.97 . ?
C12 H12B 0.97 . ?
C13 H13A 0.97 . ?
C13 H13B 0.97 . ?
S1 O2 1.415(5) . ?
S1 O3 1.420(5) . ?
S1 O1 1.426(5) . ?
S1 C14 1.795(8) . ?
C14 F3 1.285(9) . ?
C14 F1 1.305(9) . ?
C14 F2 1.309(9) . ?
S2 O4 1.399(10) . ?
S2 O5 1.456(10) . ?
S2 O6 1.457(10) . ?
S2 C15 1.701(13) . ?
C15 F4 1.295(10) . ?
C15 F6 1.329(10) . ?
C15 F5 1.349(10) . ?
S2' O4' 1.372(9) . ?
S2' O5' 1.431(10) . ?
S2' O6' 1.495(9) . ?
S2' C15' 1.701(13) . ?
C15' F4' 1.292(10) . ?
C15' F6' 1.366(10) . ?
C15' F5' 1.339(10) . ?
S3 O9 1.420(10) . ?
S3 O8 1.437(11) . ?
S3 O7 1.441(10) . ?
S3 C16 1.767(15) . ?
C16 F7 1.293(11) . ?
C16 F9 1.307(11) . ?
C16 F8 1.316(11) . ?
S3' O8' 1.410(10) . ?
S3' O9' 1.430(10) . ?
S3' O7' 1.429(10) . ?
S3' C16' 1.767(15) . ?
C16' F9' 1.318(10) . ?
C16' F7' 1.321(10) . ?
C16' F8' 1.339(10) . ?
